data_8102716
loop_
_publ_author_name
'Li-Hui Zhang'
'Jin Yang'

_publ_section_title
;
 Crystal structure of
 bis[m-1,1'-(1,4-butanediyl)bis(2-methylbenzimidazole)disilver(I)]
 5,5'-(p-xylylenediamino)-1,1',3,3'-(benzenetetracarboxylate)
 heptahydrate, [Ag2(C20H22N4)2]2(C24H14N2O8) &#x00B7; 7H2O
;
_journal_issue 2
_journal_name_full 'Zeitschrift f\"ur Kristallographie - New Crystal Structures'
_journal_page_first 407
_journal_volume 225
_journal_year 2010
_chemical_formula_moiety '2(C40 H44 Ag2 N8), C24 H14 N2 O8, 3(H4 O), 3(O0.50), 2(O0.25)'
_chemical_formula_sum 'C104 H114 Ag4 N18 O15'
_chemical_formula_weight 2287.61
_chemical_melting_point ?
_chemical_name_common
;  
1,1'-(1,4-butanediyl)bis(2-methylbenzimidazole)-5,5'-
(<i>p</i>-\xylylenediamino)-
1,1'3,3'-(benzenetetracarboxylic acid) silver(I)-water
;
_chemical_name_systematic
;
<i>\m</i>-1,1'-(1,4-butanediyl)bis(2-methylbenzimidazole)-5,5'-
(<i>p</i>-xylylenediamino)-1,1',3,3'-(benzenetetracarboxylic acid)
silver(I)-water
;
_space_group_IT_number 14
_symmetry_cell_setting monoclinic
_symmetry_space_group_name_Hall '-P 2yn'
_symmetry_space_group_name_H-M 'P 1 21/n 1'
_atom_sites_solution_hydrogens geom
_atom_sites_solution_primary direct
_atom_sites_solution_secondary difmap
_audit_creation_method SHELXL-97
_cell_angle_alpha 90.00
_cell_angle_beta 114.613(7)
_cell_angle_gamma 90.00
_cell_formula_units_Z 2
_cell_length_a 15.2340(10)
_cell_length_b 25.5360(14)
_cell_length_c 15.9150(8)
_cell_measurement_reflns_used 13112
_cell_measurement_temperature 293(2)
_cell_measurement_theta_max 25
_cell_measurement_theta_min 2.0
_cell_volume 5628.7(6)
_computing_cell_refinement CrysAlis
_computing_data_collection 'CrysAlis [3]'
_computing_data_reduction CrysAlis
_computing_structure_refinement 'SHELXL-97 [5]'
_computing_structure_solution 'SHELXS-97 [4]'
_diffrn_ambient_temperature 293(2)
_diffrn_detector_area_resol_mean 10.0
_diffrn_measured_fraction_theta_full 0.988
_diffrn_measured_fraction_theta_max 0.862
_diffrn_measurement_device_type 'Oxford Diffraction Gemini R Ultra'
_diffrn_measurement_method '\w scan'
_diffrn_radiation_monochromator graphite
_diffrn_radiation_source 'fine-focus sealed tube'
_diffrn_radiation_type MoK\a
_diffrn_radiation_wavelength 0.71069
_diffrn_reflns_av_R_equivalents 0.0619
_diffrn_reflns_av_sigmaI/netI 0.1765
_diffrn_reflns_limit_h_max 19
_diffrn_reflns_limit_h_min -17
_diffrn_reflns_limit_k_max 32
_diffrn_reflns_limit_k_min -34
_diffrn_reflns_limit_l_max 20
_diffrn_reflns_limit_l_min -20
_diffrn_reflns_number 28891
_diffrn_reflns_theta_full 25.00
_diffrn_reflns_theta_max 29.19
_diffrn_reflns_theta_min 4.23
_exptl_absorpt_coefficient_mu 0.751
_exptl_absorpt_correction_T_max 0.861
_exptl_absorpt_correction_T_min 0.806
_exptl_absorpt_correction_type empirical
_exptl_absorpt_process_details
;
Oxford Diffraction: CrysAlis [3].
;
_exptl_crystal_colour colorless
_exptl_crystal_density_diffrn 1.350
_exptl_crystal_density_method 'not measured'
_exptl_crystal_description block
_exptl_crystal_F_000 2344
_exptl_crystal_size_max 0.32
_exptl_crystal_size_mid 0.24
_exptl_crystal_size_min 0.20
_refine_diff_density_max 0.982
_refine_diff_density_min -0.330
_refine_diff_density_rms 0.101
_refine_ls_extinction_method none
_refine_ls_goodness_of_fit_ref 0.794
_refine_ls_hydrogen_treatment mixed
_refine_ls_matrix_type full
_refine_ls_number_parameters 698
_refine_ls_number_reflns 13112
_refine_ls_number_restraints 23
_refine_ls_restrained_S_all 0.796
_refine_ls_R_factor_all 0.1832
_refine_ls_R_factor_gt 0.0598
_refine_ls_shift/su_max 0.001
_refine_ls_shift/su_mean 0.000
_refine_ls_structure_factor_coef Fsqd
_refine_ls_weighting_details 'calc w=1/[\s^2^(Fo^2^)+(0.0840P)^2^+0.0000P] where P=(Fo^2^+2Fc^2^)/3'
_refine_ls_weighting_scheme calc
_refine_ls_wR_factor_gt 0.1442
_refine_ls_wR_factor_ref 0.1727
_reflns_number_gt 4576
_reflns_number_total 13112
_reflns_threshold_expression >2sigma(I)
_cod_data_source_file 1267-2995.cff
_cod_data_source_block zlh
_cod_depositor_comments
;
The following automatic conversions were performed:
'_symmetry_cell_setting' value 'Monoclinic' changed to 'monoclinic'
according to '/home/saulius/struct/CIF-dictionaries/cif_core.dic'
dictionary named 'cif_core.dic' version 2.4.1 from 2010-06-29.

Automatic conversion script
Id: cif_fix_enum 1555 2011-01-17 13:19:09Z saulius 

The following automatic conversions were performed:

'_chemical_melting_point' value 'not measured' was changed to '?' -
the value is undefined or not given.

Automatic conversion script
Id: cif_fix_values 1569 2011-02-09 13:29:24Z adriana 
;
_cod_original_sg_symbol_H-M 'P 21/n'
_cod_database_code 8102716

loop_
_symmetry_equiv_pos_as_xyz
'x, y, z'
'-x+1/2, y+1/2, -z+1/2'
'-x, -y, -z'
'x-1/2, -y-1/2, z-1/2'

loop_
_atom_site_label
_atom_site_type_symbol
_atom_site_fract_x
_atom_site_fract_y
_atom_site_fract_z
_atom_site_U_iso_or_equiv
_atom_site_adp_type
_atom_site_occupancy
_atom_site_symmetry_multiplicity
_atom_site_calc_flag
_atom_site_refinement_flags
_atom_site_disorder_assembly
_atom_site_disorder_group
Ag1 Ag 0.96658(3) 0.98631(2) 0.08463(3) 0.04990(17) Uani 1 1 d . . .
Ag2 Ag 0.51417(4) 0.98706(3) -0.10696(3) 0.0672(2) Uani 1 1 d . . .
N8 N 1.1834(3) 1.07301(19) 0.2969(3) 0.0379(11) Uani 1 1 d . . .
N6 N 1.2954(3) 1.0636(2) 0.6651(3) 0.0457(13) Uani 1 1 d . . .
N2 N 0.8167(4) 0.84923(19) -0.0499(3) 0.0444(12) Uani 1 1 d . . .
C16 C 0.7515(4) 0.8856(2) -0.1067(3) 0.0419(15) Uani 1 1 d . . .
C44 C 1.1293(4) 1.1155(3) 0.2492(3) 0.0411(15) Uani 1 1 d . . .
N3 N 0.8810(3) 0.92878(19) -0.0030(3) 0.0385(11) Uani 1 1 d . . .
C14 C 0.7905(4) 0.9350(2) -0.0777(3) 0.0374(14) Uani 1 1 d . . .
N9 N 1.0561(3) 1.0395(2) 0.1815(3) 0.0392(11) Uani 1 1 d . . .
C25 C 0.7319(5) 0.9079(3) 0.1206(4) 0.0551(18) Uani 1 1 d . . .
N4 N 0.6677(4) 0.8673(2) 0.0799(3) 0.0571(15) Uani 1 1 d . . .
C41 C 1.2753(4) 1.0783(3) 0.3791(3) 0.0519(17) Uani 1 1 d . . .
H41A H 1.3138 1.1054 0.3679 0.062 Uiso 1 1 calc R . .
H41B H 1.3107 1.0457 0.3893 0.062 Uiso 1 1 calc R . .
N5 N 0.6003(4) 0.9400(3) 0.0033(3) 0.0533(14) Uani 1 1 d . . .
C38 C 1.2019(4) 1.0650(3) 0.5858(4) 0.0595(18) Uani 1 1 d . . .
H38A H 1.1738 1.0995 0.5819 0.071 Uiso 1 1 calc R . .
H38B H 1.1593 1.0399 0.5954 0.071 Uiso 1 1 calc R . .
N1 N 0.4792(4) 0.8629(2) 0.4127(4) 0.0689(16) Uani 1 1 d . . .
C13 C 0.4356(4) 0.9719(3) 0.5193(4) 0.0537(17) Uani 1 1 d . . .
H13 H 0.3910 0.9530 0.5330 0.064 Uiso 1 1 calc R . .
C39 C 1.2077(4) 1.0527(3) 0.4935(3) 0.0549(18) Uani 1 1 d . . .
H39A H 1.2387 1.0190 0.4984 0.066 Uiso 1 1 calc R . .
H39B H 1.1427 1.0500 0.4453 0.066 Uiso 1 1 calc R . .
C49 C 1.0483(4) 1.0934(3) 0.1772(4) 0.0440(15) Uani 1 1 d . . .
C42 C 1.1370(4) 1.0287(2) 0.2545(3) 0.0363(14) Uani 1 1 d . . .
C33 C 1.3547(4) 1.1073(3) 0.7024(4) 0.0456(15) Uani 1 1 d . . .
C15 C 0.8918(4) 0.8779(3) 0.0105(4) 0.0443(15) Uani 1 1 d . . .
C1 C 0.4590(5) 0.8372(3) 0.5516(4) 0.0567(17) Uani 1 1 d . . .
H1 H 0.4080 0.8607 0.5371 0.068 Uiso 1 1 calc R . .
C48 C 0.9769(5) 1.1265(3) 0.1159(4) 0.0592(18) Uani 1 1 d . . .
H48 H 0.9219 1.1130 0.0683 0.071 Uiso 1 1 calc R . .
C36 C 1.3395(4) 1.0214(3) 0.7142(4) 0.0472(16) Uani 1 1 d . . .
C45 C 1.1408(5) 1.1694(3) 0.2607(4) 0.0566(18) Uani 1 1 d . . .
H45 H 1.1945 1.1838 0.3085 0.068 Uiso 1 1 calc R . .
C11 C 0.4572(4) 0.9552(2) 0.4475(3) 0.0430(14) Uani 1 1 d . . .
C32 C 1.4354(5) 1.0882(3) 0.7760(4) 0.0534(18) Uani 1 1 d . . .
C6 C 0.5038(5) 0.8337(3) 0.4952(4) 0.0592(19) Uani 1 1 d . . .
C40 C 1.2611(4) 1.0921(3) 0.4661(3) 0.0504(16) Uani 1 1 d . . .
H40A H 1.3240 1.0971 0.5168 0.061 Uiso 1 1 calc R . .
H40B H 1.2268 1.1252 0.4559 0.061 Uiso 1 1 calc R . .
C2 C 0.4863(5) 0.8068(3) 0.6319(4) 0.0539(17) Uani 1 1 d . . .
N7 N 1.4237(4) 1.0351(3) 0.7823(3) 0.0556(15) Uani 1 1 d . . .
C10 C 0.4133(5) 0.9062(3) 0.3913(4) 0.0561(17) Uani 1 1 d . . .
H10A H 0.3577 0.8958 0.4024 0.067 Uiso 1 1 calc R . .
H10B H 0.3906 0.9144 0.3262 0.067 Uiso 1 1 calc R . .
C37 C 1.3019(6) 0.9687(3) 0.6963(5) 0.074(2) Uani 1 1 d . . .
H37A H 1.3466 0.9453 0.7409 0.110 Uiso 1 1 calc R . .
H37B H 1.2933 0.9584 0.6353 0.110 Uiso 1 1 calc R . .
H37C H 1.2410 0.9674 0.7006 0.110 Uiso 1 1 calc R . .
C29 C 0.7365(6) 1.0003(3) 0.0978(5) 0.072(2) Uani 1 1 d . . .
H29 H 0.7089 1.0305 0.0648 0.087 Uiso 1 1 calc R . .
O4 O 0.3624(6) 0.8423(3) 0.6660(4) 0.109(2) Uani 1 1 d . . .
C12 C 0.5219(4) 0.9845(3) 0.4287(4) 0.0482(15) Uani 1 1 d . . .
H12 H 0.5375 0.9749 0.3802 0.058 Uiso 1 1 calc R . .
C18 C 0.8020(5) 0.7938(3) -0.0548(5) 0.0593(18) Uani 1 1 d . . .
H18A H 0.8628 0.7765 -0.0187 0.071 Uiso 1 1 calc R . .
H18B H 0.7804 0.7825 -0.1185 0.071 Uiso 1 1 calc R . .
C17 C 0.9795(5) 0.8547(3) 0.0865(4) 0.066(2) Uani 1 1 d . . .
H17A H 0.9738 0.8172 0.0850 0.099 Uiso 1 1 calc R . .
H17B H 0.9847 0.8675 0.1451 0.099 Uiso 1 1 calc R . .
H17C H 1.0361 0.8645 0.0780 0.099 Uiso 1 1 calc R . .
C22 C 0.5896(5) 0.8889(3) 0.0098(4) 0.0530(18) Uani 1 1 d . . .
C5 C 0.5830(5) 0.7985(3) 0.5187(5) 0.067(2) Uani 1 1 d . . .
H5 H 0.6156 0.7953 0.4809 0.081 Uiso 1 1 calc R . .
O1 O 0.7330(5) 0.7284(3) 0.5654(5) 0.112(2) Uani 1 1 d . . .
C3 C 0.5651(6) 0.7732(3) 0.6554(5) 0.064(2) Uani 1 1 d . . .
H3 H 0.5862 0.7536 0.7096 0.077 Uiso 1 1 calc R . .
C46 C 1.0706(6) 1.2001(3) 0.1997(5) 0.0647(19) Uani 1 1 d . . .
H46 H 1.0768 1.2362 0.2064 0.078 Uiso 1 1 calc R . .
C34 C 1.3442(5) 1.1592(3) 0.6782(4) 0.0631(19) Uani 1 1 d . . .
H34 H 1.2897 1.1717 0.6287 0.076 Uiso 1 1 calc R . .
C4 C 0.6105(5) 0.7692(3) 0.5984(5) 0.0615(19) Uani 1 1 d . . .
C31 C 1.5091(5) 1.1211(4) 0.8276(4) 0.067(2) Uani 1 1 d . . .
H31 H 1.5631 1.1086 0.8775 0.081 Uiso 1 1 calc R . .
C24 C 0.6892(5) 0.9522(3) 0.0722(4) 0.0539(17) Uani 1 1 d . . .
C21 C 0.6841(6) 0.8120(3) 0.1091(5) 0.081(2) Uani 1 1 d . . .
H21A H 0.6242 0.7927 0.0791 0.097 Uiso 1 1 calc R . .
H21B H 0.7037 0.8099 0.1753 0.097 Uiso 1 1 calc R . .
C19 C 0.7285(6) 0.7775(3) -0.0193(5) 0.077(2) Uani 1 1 d . . .
H19A H 0.7145 0.7405 -0.0321 0.093 Uiso 1 1 calc R . .
H19B H 0.6691 0.7967 -0.0527 0.093 Uiso 1 1 calc R . .
C35 C 1.4183(6) 1.1919(3) 0.7310(5) 0.072(2) Uani 1 1 d . . .
H35 H 1.4137 1.2276 0.7182 0.086 Uiso 1 1 calc R . .
O3 O 0.4591(5) 0.7841(3) 0.7629(4) 0.111(2) Uani 1 1 d . . .
C7 C 0.4357(7) 0.8109(4) 0.6924(7) 0.086(3) Uani 1 1 d . . .
C47 C 0.9910(6) 1.1800(3) 0.1285(5) 0.070(2) Uani 1 1 d . . .
H47 H 0.9455 1.2028 0.0878 0.085 Uiso 1 1 calc R . .
C20 C 0.7615(6) 0.7869(4) 0.0848(5) 0.085(2) Uani 1 1 d . . .
H20A H 0.7804 0.7537 0.1170 0.102 Uiso 1 1 calc R . .
H20B H 0.8180 0.8094 0.1067 0.102 Uiso 1 1 calc R . .
O2 O 0.7159(5) 0.7024(3) 0.6902(5) 0.120(2) Uani 1 1 d . . .
C26 C 0.8227(6) 0.9097(4) 0.1969(5) 0.079(3) Uani 1 1 d . . .
H26 H 0.8521 0.8797 0.2299 0.095 Uiso 1 1 calc R . .
C23 C 0.5059(5) 0.8583(4) -0.0502(5) 0.078(2) Uani 1 1 d . . .
H23A H 0.5153 0.8223 -0.0317 0.117 Uiso 1 1 calc R . .
H23B H 0.4982 0.8613 -0.1131 0.117 Uiso 1 1 calc R . .
H23C H 0.4490 0.8714 -0.0454 0.117 Uiso 1 1 calc R . .
C30 C 1.5008(6) 1.1722(4) 0.8036(5) 0.080(3) Uani 1 1 d . . .
H30 H 1.5512 1.1950 0.8363 0.096 Uiso 1 1 calc R . .
C28 C 0.8228(6) 1.0022(4) 0.1712(6) 0.085(3) Uani 1 1 d . . .
H28 H 0.8542 1.0342 0.1890 0.102 Uiso 1 1 calc R . .
C27 C 0.8651(6) 0.9582(5) 0.2198(5) 0.082(3) Uani 1 1 d . . .
H27 H 0.9246 0.9611 0.2702 0.098 Uiso 1 1 calc R . .
C8 C 0.6932(6) 0.7293(4) 0.6183(7) 0.080(2) Uani 1 1 d . . .
C50 C 0.7426(4) 0.9797(3) -0.1205(4) 0.0432(14) Uani 1 1 d . . .
H50 H 0.7679 1.0128 -0.0999 0.052 Uiso 1 1 calc R . .
C53 C 1.1709(5) 0.9757(3) 0.2836(4) 0.0567(18) Uani 1 1 d . . .
H53A H 1.2310 0.9770 0.3374 0.085 Uiso 1 1 calc R . .
H53B H 1.1800 0.9579 0.2346 0.085 Uiso 1 1 calc R . .
H53C H 1.1240 0.9572 0.2979 0.085 Uiso 1 1 calc R . .
C52 C 0.6152(4) 0.9235(3) -0.2246(4) 0.0544(18) Uani 1 1 d . . .
H52 H 0.5551 0.9207 -0.2741 0.065 Uiso 1 1 calc R . .
C51 C 0.6551(5) 0.9731(3) -0.1957(4) 0.0554(18) Uani 1 1 d . . .
H51 H 0.6218 1.0025 -0.2279 0.067 Uiso 1 1 calc R . .
C54 C 0.6626(4) 0.8790(3) -0.1817(4) 0.0495(16) Uani 1 1 d . . .
H54 H 0.6368 0.8459 -0.2015 0.059 Uiso 1 1 calc R . .
O1W O 0.2260(5) 0.8898(4) 0.5002(5) 0.055(2) Uani 0.50 1 d PD . .
O2W O 0.7803(6) 0.6412(3) 0.4755(6) 0.055(2) Uani 0.50 1 d PD . .
O4W O 0.7355(8) 0.6036(3) 0.6270(8) 0.073(3) Uani 0.50 1 d PD . .
O3W O 0.8583(9) 0.7822(5) 0.5092(8) 0.032(3) Uiso 0.25 1 d P . .
O5W O 0.1690(8) 0.8423(5) 0.3271(7) 0.019(3) Uani 0.25 1 d PU . .
O7W O 0.2516(13) 0.8454(7) 0.7710(11) 0.077(6) Uani 0.25 1 d PD . .
O6W O 0.0480(10) 0.9486(9) 0.5191(19) 0.274(15) Uani 0.50 1 d P . .
O8W O 0.4956(10) 0.6860(5) 0.8186(9) 0.040(4) Uani 0.25 1 d P . .
O9W O 0.3283(10) 0.7565(6) 0.8342(9) 0.137(5) Uani 0.50 1 d PDU . .
H4WB H 0.711(8) 0.605(5) 0.5688(17) 0.205 Uiso 1 1 d D . .
H4WA H 0.784(6) 0.585(5) 0.645(7) 0.205 Uiso 1 1 d D . .
H2WA H 0.723(3) 0.649(4) 0.462(7) 0.205 Uiso 1 1 d D . .
H2WB H 0.815(6) 0.668(3) 0.482(9) 0.205 Uiso 1 1 d D . .
H1WB H 0.264(7) 0.914(3) 0.508(8) 0.205 Uiso 1 1 d D . .
H1WA H 0.250(8) 0.863(3) 0.532(8) 0.205 Uiso 1 1 d D . .

loop_
_atom_site_aniso_label
_atom_site_aniso_U_11
_atom_site_aniso_U_22
_atom_site_aniso_U_33
_atom_site_aniso_U_23
_atom_site_aniso_U_13
_atom_site_aniso_U_12
Ag1 0.0440(3) 0.0559(3) 0.0414(2) -0.0114(2) 0.00948(19) -0.0097(2)
Ag2 0.0606(3) 0.0867(5) 0.0524(3) 0.0082(3) 0.0216(2) 0.0197(3)
N8 0.032(3) 0.045(3) 0.031(2) -0.003(2) 0.008(2) 0.003(2)
N6 0.038(3) 0.071(4) 0.031(2) -0.003(3) 0.017(2) 0.003(3)
N2 0.051(3) 0.034(3) 0.045(3) -0.003(2) 0.018(2) 0.004(2)
C16 0.045(4) 0.046(4) 0.033(3) -0.007(3) 0.015(3) 0.003(3)
C44 0.034(3) 0.052(4) 0.036(3) -0.008(3) 0.013(2) -0.005(3)
N3 0.035(3) 0.037(3) 0.037(2) -0.004(2) 0.009(2) 0.000(2)
C14 0.040(3) 0.040(4) 0.033(3) -0.009(3) 0.015(3) -0.008(3)
N9 0.035(3) 0.039(3) 0.040(2) -0.006(2) 0.011(2) -0.002(2)
C25 0.056(4) 0.079(6) 0.035(3) 0.002(4) 0.024(3) 0.009(4)
N4 0.069(4) 0.063(4) 0.046(3) 0.004(3) 0.031(3) 0.010(3)
C41 0.037(3) 0.075(5) 0.036(3) -0.008(3) 0.007(3) -0.003(3)
N5 0.047(3) 0.069(4) 0.043(3) -0.002(3) 0.017(2) 0.004(3)
C38 0.037(4) 0.084(5) 0.053(4) -0.010(3) 0.015(3) -0.010(3)
N1 0.081(4) 0.065(4) 0.057(3) 0.001(3) 0.024(3) 0.009(3)
C13 0.049(4) 0.051(5) 0.067(4) 0.017(3) 0.030(3) 0.013(3)
C39 0.045(4) 0.079(5) 0.034(3) -0.007(3) 0.009(3) -0.009(3)
C49 0.036(3) 0.057(5) 0.039(3) -0.007(3) 0.015(3) -0.003(3)
C42 0.035(3) 0.038(4) 0.032(3) -0.003(2) 0.011(2) 0.000(3)
C33 0.041(4) 0.061(5) 0.036(3) -0.004(3) 0.017(3) -0.002(3)
C15 0.042(4) 0.052(5) 0.040(3) -0.004(3) 0.017(3) 0.000(3)
C1 0.060(4) 0.047(4) 0.058(4) -0.010(3) 0.019(4) -0.005(3)
C48 0.049(4) 0.069(6) 0.050(4) 0.005(3) 0.010(3) 0.013(4)
C36 0.051(4) 0.060(5) 0.040(3) -0.008(3) 0.029(3) 0.004(4)
C45 0.059(4) 0.057(5) 0.058(4) -0.018(3) 0.028(3) -0.013(4)
C11 0.045(4) 0.045(4) 0.036(3) 0.008(3) 0.014(3) 0.013(3)
C32 0.047(4) 0.082(6) 0.037(3) -0.010(3) 0.023(3) -0.005(4)
C6 0.070(5) 0.040(5) 0.055(4) -0.007(3) 0.013(4) -0.008(3)
C40 0.043(4) 0.070(5) 0.029(3) -0.006(3) 0.007(2) -0.009(3)
C2 0.062(5) 0.046(4) 0.052(4) -0.016(3) 0.021(3) -0.017(4)
N7 0.045(3) 0.084(5) 0.039(3) -0.002(3) 0.019(2) 0.010(3)
C10 0.061(4) 0.057(5) 0.042(3) 0.007(3) 0.013(3) 0.003(4)
C37 0.075(5) 0.089(7) 0.068(4) -0.017(4) 0.042(4) -0.010(4)
C29 0.082(6) 0.080(7) 0.077(5) -0.014(4) 0.055(5) 0.000(4)
O4 0.150(7) 0.097(5) 0.122(5) -0.015(4) 0.097(5) -0.021(5)
C12 0.054(4) 0.049(4) 0.045(3) 0.000(3) 0.024(3) 0.004(3)
C18 0.080(5) 0.039(4) 0.069(4) -0.006(3) 0.041(4) -0.003(4)
C17 0.058(5) 0.066(5) 0.061(4) 0.011(3) 0.012(3) 0.018(4)
C22 0.047(4) 0.080(6) 0.039(3) 0.000(3) 0.025(3) 0.009(4)
C5 0.070(5) 0.039(4) 0.091(5) -0.020(4) 0.032(4) -0.015(4)
O1 0.092(5) 0.087(5) 0.162(6) -0.006(4) 0.057(5) 0.019(4)
C3 0.078(5) 0.042(5) 0.056(4) -0.014(3) 0.013(4) -0.019(4)
C46 0.077(5) 0.044(4) 0.069(4) 0.005(4) 0.027(4) 0.018(4)
C34 0.060(5) 0.079(6) 0.053(4) -0.007(4) 0.026(3) 0.000(4)
C4 0.055(4) 0.029(4) 0.076(5) -0.006(4) 0.003(4) -0.008(3)
C31 0.050(4) 0.097(7) 0.050(4) -0.010(4) 0.016(3) -0.011(4)
C24 0.058(4) 0.067(5) 0.049(4) -0.010(4) 0.035(3) -0.001(4)
C21 0.106(7) 0.081(6) 0.073(5) 0.020(4) 0.053(5) 0.002(5)
C19 0.110(7) 0.048(5) 0.094(6) -0.013(4) 0.063(5) -0.012(4)
C35 0.098(6) 0.060(5) 0.080(5) -0.015(4) 0.060(5) -0.023(5)
O3 0.150(6) 0.126(6) 0.056(3) 0.002(3) 0.043(4) -0.039(4)
C7 0.091(7) 0.070(7) 0.089(7) -0.034(5) 0.028(6) -0.016(5)
C47 0.087(6) 0.052(5) 0.069(5) 0.015(4) 0.029(4) 0.025(4)
C20 0.094(6) 0.085(7) 0.087(6) 0.026(5) 0.048(5) 0.028(5)
O2 0.118(6) 0.092(5) 0.139(5) 0.031(4) 0.043(4) 0.029(4)
C26 0.065(5) 0.132(9) 0.049(4) 0.004(5) 0.034(4) 0.021(5)
C23 0.059(5) 0.107(7) 0.065(4) -0.009(4) 0.023(4) -0.017(4)
C30 0.078(6) 0.107(8) 0.060(5) -0.034(5) 0.034(4) -0.031(5)
C28 0.071(6) 0.120(9) 0.077(5) -0.042(6) 0.043(5) -0.028(6)
C27 0.055(5) 0.137(9) 0.058(5) -0.032(6) 0.028(4) -0.013(6)
C8 0.067(6) 0.065(6) 0.095(6) -0.007(5) 0.019(5) -0.010(5)
C50 0.047(3) 0.044(4) 0.044(3) 0.004(3) 0.024(3) 0.004(3)
C53 0.058(4) 0.052(5) 0.053(3) 0.003(3) 0.016(3) 0.001(3)
C52 0.038(4) 0.082(6) 0.035(3) -0.002(3) 0.007(3) -0.003(4)
C51 0.056(4) 0.065(5) 0.052(4) 0.022(3) 0.029(3) 0.021(4)
C54 0.047(4) 0.057(5) 0.043(3) -0.017(3) 0.018(3) -0.015(3)
O1W 0.046(5) 0.069(7) 0.052(5) -0.032(4) 0.024(4) -0.018(4)
O2W 0.036(5) 0.044(6) 0.080(6) -0.005(4) 0.018(4) 0.009(4)
O4W 0.095(8) 0.006(5) 0.146(9) 0.004(5) 0.078(7) 0.008(4)
O5W 0.020(3) 0.018(3) 0.018(3) -0.0005(10) 0.0077(14) -0.0010(10)
O7W 0.064(12) 0.128(19) 0.072(12) -0.005(11) 0.060(11) -0.011(11)
O6W 0.045(8) 0.22(2) 0.44(3) 0.16(2) -0.018(13) -0.061(11)
O8W 0.044(9) 0.025(9) 0.037(8) 0.011(6) 0.004(7) -0.016(7)
O9W 0.126(8) 0.192(10) 0.113(7) 0.015(7) 0.072(6) -0.048(7)

loop_
_atom_type_symbol
_atom_type_description
_atom_type_scat_dispersion_real
_atom_type_scat_dispersion_imag
_atom_type_scat_source
C C 0.0033 0.0016 'International Tables Vol C Tables 4.2.6.8 and 6.1.1.4'
H H 0.0000 0.0000 'International Tables Vol C Tables 4.2.6.8 and 6.1.1.4'
N N 0.0061 0.0033 'International Tables Vol C Tables 4.2.6.8 and 6.1.1.4'
O O 0.0106 0.0060 'International Tables Vol C Tables 4.2.6.8 and 6.1.1.4'
Ag Ag -0.8971 1.1015 'International Tables Vol C Tables 4.2.6.8 and 6.1.1.4'

loop_
_geom_angle_atom_site_label_1
_geom_angle_atom_site_label_2
_geom_angle_atom_site_label_3
_geom_angle
_geom_angle_site_symmetry_1
_geom_angle_site_symmetry_3
_geom_angle_publ_flag
N3 Ag1 N9 175.20(18) . . ?
N3 Ag1 Ag1 85.57(12) . 3_775 ?
N9 Ag1 Ag1 97.80(12) . 3_775 ?
N5 Ag2 N7 178.46(19) . 1_454 ?
C42 N8 C44 108.3(4) . . ?
C42 N8 C41 128.7(5) . . ?
C44 N8 C41 123.0(5) . . ?
C36 N6 C33 108.4(5) . . ?
C36 N6 C38 126.7(6) . . ?
C33 N6 C38 124.9(6) . . ?
C15 N2 C16 105.3(5) . . ?
C15 N2 C18 129.6(5) . . ?
C16 N2 C18 125.0(5) . . ?
N2 C16 C14 107.5(5) . . ?
N2 C16 C54 131.0(6) . . ?
C14 C16 C54 121.5(6) . . ?
N8 C44 C45 133.7(5) . . ?
N8 C44 C49 104.6(5) . . ?
C45 C44 C49 121.7(6) . . ?
C15 N3 C14 105.2(4) . . ?
C15 N3 Ag1 126.1(4) . . ?
C14 N3 Ag1 127.6(4) . . ?
C50 C14 C16 121.7(5) . . ?
C50 C14 N3 130.1(5) . . ?
C16 C14 N3 108.2(5) . . ?
C42 N9 C49 106.3(4) . . ?
C42 N9 Ag1 126.7(4) . . ?
C49 N9 Ag1 126.7(3) . . ?
C24 C25 N4 106.1(6) . . ?
C24 C25 C26 121.5(8) . . ?
N4 C25 C26 132.4(8) . . ?
C22 N4 C25 106.6(6) . . ?
C22 N4 C21 128.3(7) . . ?
C25 N4 C21 125.1(6) . . ?
N8 C41 C40 112.7(5) . . ?
N8 C41 H41A 109.1 . . ?
C40 C41 H41A 109.1 . . ?
N8 C41 H41B 109.1 . . ?
C40 C41 H41B 109.1 . . ?
H41A C41 H41B 107.8 . . ?
C22 N5 C24 105.8(5) . . ?
C22 N5 Ag2 125.4(4) . . ?
C24 N5 Ag2 127.4(5) . . ?
N6 C38 C39 113.4(5) . . ?
N6 C38 H38A 108.9 . . ?
C39 C38 H38A 108.9 . . ?
N6 C38 H38B 108.9 . . ?
C39 C38 H38B 108.9 . . ?
H38A C38 H38B 107.7 . . ?
C6 N1 C10 120.8(6) . . ?
C12 C13 C11 122.1(6) 3_676 . ?
C12 C13 H13 118.9 3_676 . ?
C11 C13 H13 118.9 . . ?
C40 C39 C38 113.7(5) . . ?
C40 C39 H39A 108.8 . . ?
C38 C39 H39A 108.8 . . ?
C40 C39 H39B 108.8 . . ?
C38 C39 H39B 108.8 . . ?
H39A C39 H39B 107.7 . . ?
N9 C49 C48 131.4(6) . . ?
N9 C49 C44 109.4(5) . . ?
C48 C49 C44 119.1(6) . . ?
N9 C42 N8 111.4(5) . . ?
N9 C42 C53 123.5(5) . . ?
N8 C42 C53 125.2(5) . . ?
C34 C33 C32 122.4(6) . . ?
C34 C33 N6 132.2(6) . . ?
C32 C33 N6 105.4(6) . . ?
N3 C15 N2 113.9(5) . . ?
N3 C15 C17 122.1(6) . . ?
N2 C15 C17 124.0(6) . . ?
C6 C1 C2 122.3(7) . . ?
C6 C1 H1 118.9 . . ?
C2 C1 H1 118.9 . . ?
C47 C48 C49 117.8(6) . . ?
C47 C48 H48 121.1 . . ?
C49 C48 H48 121.1 . . ?
N7 C36 N6 110.0(6) . . ?
N7 C36 C37 124.9(7) . . ?
N6 C36 C37 125.1(6) . . ?
C46 C45 C44 117.3(6) . . ?
C46 C45 H45 121.4 . . ?
C44 C45 H45 121.4 . . ?
C12 C11 C13 117.1(6) . . ?
C12 C11 C10 120.2(5) . . ?
C13 C11 C10 122.8(6) . . ?
C31 C32 N7 131.3(7) . . ?
C31 C32 C33 120.6(8) . . ?
N7 C32 C33 108.1(6) . . ?
C1 C6 N1 125.1(7) . . ?
C1 C6 C5 118.6(7) . . ?
N1 C6 C5 116.3(7) . . ?
C39 C40 C41 114.5(5) . . ?
C39 C40 H40A 108.6 . . ?
C41 C40 H40A 108.6 . . ?
C39 C40 H40B 108.6 . . ?
C41 C40 H40B 108.6 . . ?
H40A C40 H40B 107.6 . . ?
C3 C2 C1 118.7(7) . . ?
C3 C2 C7 119.8(8) . . ?
C1 C2 C7 121.4(8) . . ?
C36 N7 C32 108.0(5) . . ?
C36 N7 Ag2 126.6(5) . 1_656 ?
C32 N7 Ag2 124.8(4) . 1_656 ?
N1 C10 C11 113.7(5) . . ?
N1 C10 H10A 108.8 . . ?
C11 C10 H10A 108.8 . . ?
N1 C10 H10B 108.8 . . ?
C11 C10 H10B 108.8 . . ?
H10A C10 H10B 107.7 . . ?
C36 C37 H37A 109.5 . . ?
C36 C37 H37B 109.5 . . ?
H37A C37 H37B 109.5 . . ?
C36 C37 H37C 109.5 . . ?
H37A C37 H37C 109.5 . . ?
H37B C37 H37C 109.5 . . ?
C28 C29 C24 118.9(8) . . ?
C28 C29 H29 120.5 . . ?
C24 C29 H29 120.5 . . ?
C11 C12 C13 120.8(5) . 3_676 ?
C11 C12 H12 119.6 . . ?
C13 C12 H12 119.6 3_676 . ?
N2 C18 C19 112.2(6) . . ?
N2 C18 H18A 109.2 . . ?
C19 C18 H18A 109.2 . . ?
N2 C18 H18B 109.2 . . ?
C19 C18 H18B 109.2 . . ?
H18A C18 H18B 107.9 . . ?
C15 C17 H17A 109.5 . . ?
C15 C17 H17B 109.5 . . ?
H17A C17 H17B 109.5 . . ?
C15 C17 H17C 109.5 . . ?
H17A C17 H17C 109.5 . . ?
H17B C17 H17C 109.5 . . ?
N5 C22 N4 111.6(6) . . ?
N5 C22 C23 125.3(6) . . ?
N4 C22 C23 123.1(8) . . ?
C4 C5 C6 118.9(7) . . ?
C4 C5 H5 120.6 . . ?
C6 C5 H5 120.6 . . ?
C4 C3 C2 119.3(7) . . ?
C4 C3 H3 120.4 . . ?
C2 C3 H3 120.4 . . ?
C45 C46 C47 122.7(7) . . ?
C45 C46 H46 118.6 . . ?
C47 C46 H46 118.6 . . ?
C33 C34 C35 116.4(7) . . ?
C33 C34 H34 121.8 . . ?
C35 C34 H34 121.8 . . ?
C3 C4 C5 122.1(7) . . ?
C3 C4 C8 120.7(8) . . ?
C5 C4 C8 117.1(8) . . ?
C30 C31 C32 117.8(7) . . ?
C30 C31 H31 121.1 . . ?
C32 C31 H31 121.1 . . ?
C25 C24 N5 109.9(7) . . ?
C25 C24 C29 119.7(7) . . ?
N5 C24 C29 130.4(7) . . ?
N4 C21 C20 111.6(6) . . ?
N4 C21 H21A 109.3 . . ?
C20 C21 H21A 109.3 . . ?
N4 C21 H21B 109.3 . . ?
C20 C21 H21B 109.3 . . ?
H21A C21 H21B 108.0 . . ?
C18 C19 C20 113.6(7) . . ?
C18 C19 H19A 108.9 . . ?
C20 C19 H19A 108.9 . . ?
C18 C19 H19B 108.9 . . ?
C20 C19 H19B 108.9 . . ?
H19A C19 H19B 107.7 . . ?
C34 C35 C30 121.0(8) . . ?
C34 C35 H35 119.5 . . ?
C30 C35 H35 119.5 . . ?
O3 C7 O4 121.5(10) . . ?
O3 C7 C2 121.7(9) . . ?
O4 C7 C2 116.7(9) . . ?
C46 C47 C48 121.3(6) . . ?
C46 C47 H47 119.3 . . ?
C48 C47 H47 119.3 . . ?
C21 C20 C19 113.4(7) . . ?
C21 C20 H20A 108.9 . . ?
C19 C20 H20A 108.9 . . ?
C21 C20 H20B 108.9 . . ?
C19 C20 H20B 108.9 . . ?
H20A C20 H20B 107.7 . . ?
C27 C26 C25 116.2(8) . . ?
C27 C26 H26 121.9 . . ?
C25 C26 H26 121.9 . . ?
C22 C23 H23A 109.5 . . ?
C22 C23 H23B 109.5 . . ?
H23A C23 H23B 109.5 . . ?
C22 C23 H23C 109.5 . . ?
H23A C23 H23C 109.5 . . ?
H23B C23 H23C 109.5 . . ?
C31 C30 C35 121.7(7) . . ?
C31 C30 H30 119.1 . . ?
C35 C30 H30 119.1 . . ?
C29 C28 C27 121.4(8) . . ?
C29 C28 H28 119.3 . . ?
C27 C28 H28 119.3 . . ?
C28 C27 C26 122.2(8) . . ?
C28 C27 H27 118.9 . . ?
C26 C27 H27 118.9 . . ?
O1 C8 O2 126.2(9) . . ?
O1 C8 C4 117.7(9) . . ?
O2 C8 C4 116.0(9) . . ?
C14 C50 C51 116.8(6) . . ?
C14 C50 H50 121.6 . . ?
C51 C50 H50 121.6 . . ?
C42 C53 H53A 109.5 . . ?
C42 C53 H53B 109.5 . . ?
H53A C53 H53B 109.5 . . ?
C42 C53 H53C 109.5 . . ?
H53A C53 H53C 109.5 . . ?
H53B C53 H53C 109.5 . . ?
C54 C52 C51 121.5(6) . . ?
C54 C52 H52 119.2 . . ?
C51 C52 H52 119.2 . . ?
C50 C51 C52 121.6(6) . . ?
C50 C51 H51 119.2 . . ?
C52 C51 H51 119.2 . . ?
C52 C54 C16 116.8(6) . . ?
C52 C54 H54 121.6 . . ?
C16 C54 H54 121.6 . . ?
H1WB O1W H1WA 114(4) . . ?
H2WA O2W H2WB 111(4) . . ?
H4WB O4W H4WA 110(4) . . ?

loop_
_geom_bond_atom_site_label_1
_geom_bond_atom_site_label_2
_geom_bond_distance
_geom_bond_site_symmetry_2
_geom_bond_publ_flag
Ag1 N3 2.071(4) . ?
Ag1 N9 2.081(4) . ?
Ag1 Ag1 3.3265(9) 3_775 ?
Ag2 N5 2.080(5) . ?
Ag2 N7 2.118(5) 1_454 ?
N8 C42 1.357(7) . ?
N8 C44 1.383(7) . ?
N8 C41 1.471(6) . ?
N6 C36 1.337(8) . ?
N6 C33 1.402(8) . ?
N6 C38 1.458(7) . ?
N2 C15 1.362(7) . ?
N2 C16 1.384(7) . ?
N2 C18 1.430(8) . ?
C16 C14 1.389(8) . ?
C16 C54 1.392(8) . ?
C44 C45 1.390(9) . ?
C44 C49 1.406(8) . ?
N3 C15 1.315(7) . ?
N3 C14 1.405(6) . ?
C14 C50 1.373(8) . ?
N9 C42 1.323(6) . ?
N9 C49 1.381(8) . ?
C25 C24 1.370(10) . ?
C25 N4 1.386(9) . ?
C25 C26 1.411(10) . ?
N4 C22 1.363(8) . ?
N4 C21 1.477(9) . ?
C41 C40 1.529(8) . ?
C41 H41A 0.9700 . ?
C41 H41B 0.9700 . ?
N5 C22 1.325(9) . ?
N5 C24 1.376(8) . ?
C38 C39 1.541(8) . ?
C38 H38A 0.9700 . ?
C38 H38B 0.9700 . ?
N1 C6 1.417(8) . ?
N1 C10 1.436(9) . ?
C13 C12 1.377(9) 3_676 ?
C13 C11 1.381(8) . ?
C13 H13 0.9300 . ?
C39 C40 1.469(8) . ?
C39 H39A 0.9700 . ?
C39 H39B 0.9700 . ?
C49 C48 1.404(9) . ?
C42 C53 1.453(8) . ?
C33 C34 1.371(10) . ?
C33 C32 1.387(9) . ?
C15 C17 1.502(8) . ?
C1 C6 1.337(9) . ?
C1 C2 1.403(9) . ?
C1 H1 0.9300 . ?
C48 C47 1.384(10) . ?
C48 H48 0.9300 . ?
C36 N7 1.335(8) . ?
C36 C37 1.442(10) . ?
C45 C46 1.355(9) . ?
C45 H45 0.9300 . ?
C11 C12 1.367(8) . ?
C11 C10 1.522(9) . ?
C32 C31 1.367(10) . ?
C32 N7 1.377(9) . ?
C6 C5 1.426(10) . ?
C40 H40A 0.9700 . ?
C40 H40B 0.9700 . ?
C2 C3 1.395(10) . ?
C2 C7 1.466(11) . ?
N7 Ag2 2.118(5) 1_656 ?
C10 H10A 0.9700 . ?
C10 H10B 0.9700 . ?
C37 H37A 0.9600 . ?
C37 H37B 0.9600 . ?
C37 H37C 0.9600 . ?
C29 C28 1.347(11) . ?
C29 C24 1.397(10) . ?
C29 H29 0.9300 . ?
O4 C7 1.294(11) . ?
C12 C13 1.377(9) 3_676 ?
C12 H12 0.9300 . ?
C18 C19 1.507(9) . ?
C18 H18A 0.9700 . ?
C18 H18B 0.9700 . ?
C17 H17A 0.9600 . ?
C17 H17B 0.9600 . ?
C17 H17C 0.9600 . ?
C22 C23 1.461(10) . ?
C5 C4 1.378(10) . ?
C5 H5 0.9300 . ?
O1 C8 1.226(10) . ?
C3 C4 1.355(10) . ?
C3 H3 0.9300 . ?
C46 C47 1.368(10) . ?
C46 H46 0.9300 . ?
C34 C35 1.373(10) . ?
C34 H34 0.9300 . ?
C4 C8 1.547(11) . ?
C31 C30 1.353(11) . ?
C31 H31 0.9300 . ?
C21 C20 1.527(11) . ?
C21 H21A 0.9700 . ?
C21 H21B 0.9700 . ?
C19 C20 1.538(10) . ?
C19 H19A 0.9700 . ?
C19 H19B 0.9700 . ?
C35 C30 1.398(11) . ?
C35 H35 0.9300 . ?
O3 C7 1.234(11) . ?
C47 H47 0.9300 . ?
C20 H20A 0.9700 . ?
C20 H20B 0.9700 . ?
O2 C8 1.253(10) . ?
C26 C27 1.374(12) . ?
C26 H26 0.9300 . ?
C23 H23A 0.9600 . ?
C23 H23B 0.9600 . ?
C23 H23C 0.9600 . ?
C30 H30 0.9300 . ?
C28 C27 1.366(13) . ?
C28 H28 0.9300 . ?
C27 H27 0.9300 . ?
C50 C51 1.381(8) . ?
C50 H50 0.9300 . ?
C53 H53A 0.9600 . ?
C53 H53B 0.9600 . ?
C53 H53C 0.9600 . ?
C52 C54 1.367(9) . ?
C52 C51 1.398(9) . ?
C52 H52 0.9300 . ?
C51 H51 0.9300 . ?
C54 H54 0.9300 . ?
O1W H1WB 0.82(2) . ?
O1W H1WA 0.83(2) . ?
O2W H2WA 0.83(2) . ?
O2W H2WB 0.84(2) . ?
O4W H4WB 0.84(2) . ?
O4W H4WA 0.83(2) . ?

loop_
_geom_torsion_atom_site_label_1
_geom_torsion_atom_site_label_2
_geom_torsion_atom_site_label_3
_geom_torsion_atom_site_label_4
_geom_torsion
_geom_torsion_site_symmetry_1
_geom_torsion_site_symmetry_2
_geom_torsion_site_symmetry_3
_geom_torsion_site_symmetry_4
_geom_torsion_publ_flag
C15 N2 C16 C14 -0.1(6) . . . . ?
C18 N2 C16 C14 177.6(5) . . . . ?
C15 N2 C16 C54 178.9(6) . . . . ?
C18 N2 C16 C54 -3.4(10) . . . . ?
C42 N8 C44 C45 179.8(6) . . . . ?
C41 N8 C44 C45 -0.4(10) . . . . ?
C42 N8 C44 C49 0.6(6) . . . . ?
C41 N8 C44 C49 -179.6(5) . . . . ?
N9 Ag1 N3 C15 -21(2) . . . . ?
Ag1 Ag1 N3 C15 113.9(5) 3_775 . . . ?
N9 Ag1 N3 C14 145.4(19) . . . . ?
Ag1 Ag1 N3 C14 -79.9(4) 3_775 . . . ?
N2 C16 C14 C50 -179.8(5) . . . . ?
C54 C16 C14 C50 1.1(9) . . . . ?
N2 C16 C14 N3 0.7(6) . . . . ?
C54 C16 C14 N3 -178.4(5) . . . . ?
C15 N3 C14 C50 179.5(6) . . . . ?
Ag1 N3 C14 C50 11.1(8) . . . . ?
C15 N3 C14 C16 -1.1(6) . . . . ?
Ag1 N3 C14 C16 -169.5(4) . . . . ?
N3 Ag1 N9 C42 31(2) . . . . ?
Ag1 Ag1 N9 C42 -103.6(4) 3_775 . . . ?
N3 Ag1 N9 C49 -156.4(19) . . . . ?
Ag1 Ag1 N9 C49 69.2(4) 3_775 . . . ?
C24 C25 N4 C22 -0.3(7) . . . . ?
C26 C25 N4 C22 177.9(7) . . . . ?
C24 C25 N4 C21 179.4(6) . . . . ?
C26 C25 N4 C21 -2.3(11) . . . . ?
C42 N8 C41 C40 -102.9(7) . . . . ?
C44 N8 C41 C40 77.3(7) . . . . ?
N7 Ag2 N5 C22 83(9) 1_454 . . . ?
N7 Ag2 N5 C24 -113(9) 1_454 . . . ?
C36 N6 C38 C39 -85.5(7) . . . . ?
C33 N6 C38 C39 94.3(7) . . . . ?
N6 C38 C39 C40 -65.6(8) . . . . ?
C42 N9 C49 C48 -178.5(6) . . . . ?
Ag1 N9 C49 C48 7.5(9) . . . . ?
C42 N9 C49 C44 1.6(6) . . . . ?
Ag1 N9 C49 C44 -172.3(4) . . . . ?
N8 C44 C49 N9 -1.4(6) . . . . ?
C45 C44 C49 N9 179.3(5) . . . . ?
N8 C44 C49 C48 178.8(5) . . . . ?
C45 C44 C49 C48 -0.5(9) . . . . ?
C49 N9 C42 N8 -1.3(6) . . . . ?
Ag1 N9 C42 N8 172.7(3) . . . . ?
C49 N9 C42 C53 179.4(5) . . . . ?
Ag1 N9 C42 C53 -6.6(8) . . . . ?
C44 N8 C42 N9 0.4(6) . . . . ?
C41 N8 C42 N9 -179.4(5) . . . . ?
C44 N8 C42 C53 179.8(5) . . . . ?
C41 N8 C42 C53 -0.1(9) . . . . ?
C36 N6 C33 C34 179.6(6) . . . . ?
C38 N6 C33 C34 -0.3(10) . . . . ?
C36 N6 C33 C32 -0.1(6) . . . . ?
C38 N6 C33 C32 -180.0(5) . . . . ?
C14 N3 C15 N2 1.0(6) . . . . ?
Ag1 N3 C15 N2 169.7(4) . . . . ?
C14 N3 C15 C17 -178.7(5) . . . . ?
Ag1 N3 C15 C17 -10.0(8) . . . . ?
C16 N2 C15 N3 -0.6(7) . . . . ?
C18 N2 C15 N3 -178.2(5) . . . . ?
C16 N2 C15 C17 179.1(6) . . . . ?
C18 N2 C15 C17 1.5(10) . . . . ?
N9 C49 C48 C47 -178.5(6) . . . . ?
C44 C49 C48 C47 1.3(9) . . . . ?
C33 N6 C36 N7 0.7(6) . . . . ?
C38 N6 C36 N7 -179.4(5) . . . . ?
C33 N6 C36 C37 -179.0(5) . . . . ?
C38 N6 C36 C37 0.8(9) . . . . ?
N8 C44 C45 C46 -179.1(6) . . . . ?
C49 C44 C45 C46 0.1(9) . . . . ?
C12 C13 C11 C12 -1.0(9) 3_676 . . . ?
C12 C13 C11 C10 178.0(6) 3_676 . . . ?
C34 C33 C32 C31 -0.5(9) . . . . ?
N6 C33 C32 C31 179.2(6) . . . . ?
C34 C33 C32 N7 179.8(6) . . . . ?
N6 C33 C32 N7 -0.5(6) . . . . ?
C2 C1 C6 N1 179.3(6) . . . . ?
C2 C1 C6 C5 -1.1(10) . . . . ?
C10 N1 C6 C1 11.3(10) . . . . ?
C10 N1 C6 C5 -168.3(6) . . . . ?
C38 C39 C40 C41 174.9(5) . . . . ?
N8 C41 C40 C39 61.7(7) . . . . ?
C6 C1 C2 C3 2.3(10) . . . . ?
C6 C1 C2 C7 -179.4(6) . . . . ?
N6 C36 N7 C32 -1.0(6) . . . . ?
C37 C36 N7 C32 178.7(6) . . . . ?
N6 C36 N7 Ag2 170.4(3) . . . 1_656 ?
C37 C36 N7 Ag2 -9.9(8) . . . 1_656 ?
C31 C32 N7 C36 -178.8(6) . . . . ?
C33 C32 N7 C36 0.9(7) . . . . ?
C31 C32 N7 Ag2 9.7(10) . . . 1_656 ?
C33 C32 N7 Ag2 -170.6(4) . . . 1_656 ?
C6 N1 C10 C11 75.3(8) . . . . ?
C12 C11 C10 N1 73.4(7) . . . . ?
C13 C11 C10 N1 -105.6(7) . . . . ?
C13 C11 C12 C13 1.0(9) . . . 3_676 ?
C10 C11 C12 C13 -178.1(5) . . . 3_676 ?
C15 N2 C18 C19 104.7(8) . . . . ?
C16 N2 C18 C19 -72.5(8) . . . . ?
C24 N5 C22 N4 0.0(7) . . . . ?
Ag2 N5 C22 N4 167.5(4) . . . . ?
C24 N5 C22 C23 -179.5(6) . . . . ?
Ag2 N5 C22 C23 -12.0(9) . . . . ?
C25 N4 C22 N5 0.2(7) . . . . ?
C21 N4 C22 N5 -179.5(6) . . . . ?
C25 N4 C22 C23 179.7(6) . . . . ?
C21 N4 C22 C23 -0.1(10) . . . . ?
C1 C6 C5 C4 0.2(10) . . . . ?
N1 C6 C5 C4 179.8(6) . . . . ?
C1 C2 C3 C4 -2.5(9) . . . . ?
C7 C2 C3 C4 179.2(6) . . . . ?
C44 C45 C46 C47 -0.4(10) . . . . ?
C32 C33 C34 C35 0.0(9) . . . . ?
N6 C33 C34 C35 -179.7(6) . . . . ?
C2 C3 C4 C5 1.7(10) . . . . ?
C2 C3 C4 C8 -175.4(6) . . . . ?
C6 C5 C4 C3 -0.5(10) . . . . ?
C6 C5 C4 C8 176.7(6) . . . . ?
N7 C32 C31 C30 178.9(7) . . . . ?
C33 C32 C31 C30 -0.8(10) . . . . ?
N4 C25 C24 N5 0.3(7) . . . . ?
C26 C25 C24 N5 -178.2(5) . . . . ?
N4 C25 C24 C29 179.3(5) . . . . ?
C26 C25 C24 C29 0.8(10) . . . . ?
C22 N5 C24 C25 -0.2(7) . . . . ?
Ag2 N5 C24 C25 -167.4(4) . . . . ?
C22 N5 C24 C29 -179.0(6) . . . . ?
Ag2 N5 C24 C29 13.9(10) . . . . ?
C28 C29 C24 C25 -1.3(10) . . . . ?
C28 C29 C24 N5 177.4(6) . . . . ?
C22 N4 C21 C20 108.9(8) . . . . ?
C25 N4 C21 C20 -70.8(9) . . . . ?
N2 C18 C19 C20 -66.5(8) . . . . ?
C33 C34 C35 C30 1.7(10) . . . . ?
C3 C2 C7 O3 -2.1(11) . . . . ?
C1 C2 C7 O3 179.7(7) . . . . ?
C3 C2 C7 O4 -179.1(7) . . . . ?
C1 C2 C7 O4 2.6(11) . . . . ?
C45 C46 C47 C48 1.2(11) . . . . ?
C49 C48 C47 C46 -1.7(10) . . . . ?
N4 C21 C20 C19 -71.4(9) . . . . ?
C18 C19 C20 C21 134.8(8) . . . . ?
C24 C25 C26 C27 0.2(10) . . . . ?
N4 C25 C26 C27 -177.8(7) . . . . ?
C32 C31 C30 C35 2.5(11) . . . . ?
C34 C35 C30 C31 -3.1(11) . . . . ?
C24 C29 C28 C27 0.8(11) . . . . ?
C29 C28 C27 C26 0.2(12) . . . . ?
C25 C26 C27 C28 -0.7(11) . . . . ?
C3 C4 C8 O1 -178.3(7) . . . . ?
C5 C4 C8 O1 4.5(11) . . . . ?
C3 C4 C8 O2 -1.5(11) . . . . ?
C5 C4 C8 O2 -178.7(7) . . . . ?
C16 C14 C50 C51 -2.0(8) . . . . ?
N3 C14 C50 C51 177.4(5) . . . . ?
C14 C50 C51 C52 2.5(9) . . . . ?
C54 C52 C51 C50 -2.3(10) . . . . ?
C51 C52 C54 C16 1.2(9) . . . . ?
N2 C16 C54 C52 -179.6(6) . . . . ?
C14 C16 C54 C52 -0.7(9) . . . . ?
